data_7248198
loop_
_publ_author_name
'Ravi, Sasikala'
'Karthikeyan, Subramanian'
'Pannipara, Mehboobali'
'Al-Sehemi, Abdullah G.'
'Moon, Dohyun'
'Anthony, Savarimuthu Philip'

_publ_section_title
;
 Halogen atom substitution effect on the carbazole fluorescence properties
 and supramolecular interactions in the solid-state
;
_journal_issue 12
_journal_name_full CrystEngComm
_journal_page_first 1773
_journal_page_last 1778
_journal_paper_doi 10.1039/D4CE00053F
_journal_volume 26
_journal_year 2024
_chemical_formula_moiety 'C12 H7 Br2 N'
_chemical_formula_sum 'C12 H7 Br2 N'
_chemical_formula_weight 325.01
_chemical_name_systematic 3,6-dibromo-9H-carbazole
_space_group_crystal_system monoclinic
_space_group_IT_number 14
_space_group_name_Hall '-P 2ybc'
_space_group_name_H-M_alt 'P 1 21/c 1'
_atom_sites_solution_hydrogens geom
_audit_creation_method SHELXL-2018/3
_audit_update_record
;
2024-01-08 deposited with the CCDC.	2024-02-20 downloaded from the CCDC.
;
_cell_angle_alpha 90
_cell_angle_beta 90.80(3)
_cell_angle_gamma 90
_cell_formula_units_Z 8
_cell_length_a 6.0100(12)
_cell_length_b 23.086(5)
_cell_length_c 15.133(3)
_cell_measurement_reflns_used 73199
_cell_measurement_temperature 220(2)
_cell_measurement_theta_max 33.679
_cell_measurement_theta_min 0.350
_cell_volume 2099.5(7)
_computing_cell_refinement '<i>HKL3000sm</i>(Otwinowski & Minor, 1997)'
_computing_data_collection '<i>PAL BL2D-SMDC Program</i>(Shin et.al, 2016)'
_computing_data_reduction '<i>HKL3000sm</i>(Otwinowski & Minor, 1997)'
_computing_molecular_graphics '<i>DIAMOND 4</i>(Putx&Brandenburg, 2014)'
_computing_publication_material '<i>publCIF</i>(Westrip, 2010)'
_computing_structure_refinement '<i>SHELXL-2018</i>(Sheldrick, 2018)'
_computing_structure_solution '<i>SHELXT-2018</i>(Sheldrick, 2018)'
_diffrn_ambient_temperature 220(2)
_diffrn_measured_fraction_theta_full 0.954
_diffrn_measured_fraction_theta_max 0.947
_diffrn_measurement_device_type 'Rayonix MX225HS CCD area detector'
_diffrn_measurement_method 'omega scan'
_diffrn_radiation_type synchrotron
_diffrn_radiation_wavelength 0.610
_diffrn_reflns_av_R_equivalents 0.0442
_diffrn_reflns_av_unetI/netI 0.0332
_diffrn_reflns_Laue_measured_fraction_full 0.954
_diffrn_reflns_Laue_measured_fraction_max 0.947
_diffrn_reflns_limit_h_max 8
_diffrn_reflns_limit_h_min -8
_diffrn_reflns_limit_k_max 31
_diffrn_reflns_limit_k_min -31
_diffrn_reflns_limit_l_max 20
_diffrn_reflns_limit_l_min -20
_diffrn_reflns_number 20920
_diffrn_reflns_point_group_measured_fraction_full 0.954
_diffrn_reflns_point_group_measured_fraction_max 0.947
_diffrn_reflns_theta_full 21.469
_diffrn_reflns_theta_max 24.999
_diffrn_reflns_theta_min 1.381
_diffrn_source 'PLSII 2D bending magnet'
_exptl_absorpt_coefficient_mu 5.145
_exptl_absorpt_correction_T_max 1.000
_exptl_absorpt_correction_T_min 0.908
_exptl_absorpt_correction_type empirical
_exptl_absorpt_process_details '<i>HKL3000sm Scalepack</i>(Otwinowski et.al,2003)'
_exptl_crystal_colour colorless
_exptl_crystal_density_diffrn 2.056
_exptl_crystal_description block
_exptl_crystal_F_000 1248
_exptl_crystal_size_max 0.075
_exptl_crystal_size_mid 0.069
_exptl_crystal_size_min 0.049
_refine_diff_density_max 2.918
_refine_diff_density_min -0.954
_refine_diff_density_rms 0.241
_refine_ls_extinction_method none
_refine_ls_goodness_of_fit_ref 1.077
_refine_ls_hydrogen_treatment constr
_refine_ls_matrix_type full
_refine_ls_number_parameters 271
_refine_ls_number_reflns 5545
_refine_ls_number_restraints 0
_refine_ls_restrained_S_all 1.077
_refine_ls_R_factor_all 0.0658
_refine_ls_R_factor_gt 0.0618
_refine_ls_shift/su_max 0.001
_refine_ls_shift/su_mean 0.000
_refine_ls_structure_factor_coef Fsqd
_refine_ls_weighting_details 'w=1/[\s^2^(Fo^2^)+(0.1167P)^2^+5.0958P] where P=(Fo^2^+2Fc^2^)/3'
_refine_ls_weighting_scheme calc
_refine_ls_wR_factor_gt 0.1719
_refine_ls_wR_factor_ref 0.1752
_reflns_Friedel_coverage 0.000
_reflns_number_gt 4958
_reflns_number_total 5545
_reflns_threshold_expression 'I > 2\s(I)'
_cod_data_source_file d4ce00053f2.cif
_cod_data_source_block SPA721
_cod_depositor_comments 'Adding full bibliography for 7248196--7248198.cif.'
_cod_original_sg_symbol_H-M 'P 21/c'
_cod_database_code 7248198
_shelx_shelxl_version_number 2018/3
_shelx_space_group_comment
;
The symmetry employed for this shelxl refinement is uniquely defined
by the following loop, which should always be used as a source of
symmetry information in preference to the above space-group names.
They are only intended as comments.
;
_shelx_estimated_absorpt_t_min 0.699
_shelx_estimated_absorpt_t_max 0.787

loop_
_space_group_symop_operation_xyz
'x, y, z'
'-x, y+1/2, -z+1/2'
'-x, -y, -z'
'x, -y-1/2, z-1/2'

loop_
_atom_site_label
_atom_site_type_symbol
_atom_site_fract_x
_atom_site_fract_y
_atom_site_fract_z
_atom_site_U_iso_or_equiv
_atom_site_adp_type
_atom_site_occupancy
_atom_site_site_symmetry_order
_atom_site_calc_flag
_atom_site_refinement_flags_posn
_atom_site_refinement_flags_adp
_atom_site_refinement_flags_occupancy
_atom_site_disorder_assembly
_atom_site_disorder_group
Br1 Br 1.32980(8) 0.84700(2) 0.75216(3) 0.03173(15) Uani 1 1 d . . . . .
Br2 Br 1.33248(9) 0.47010(2) 0.68919(4) 0.04059(16) Uani 1 1 d . . . . .
N1 N 0.7231(7) 0.64952(18) 0.8401(3) 0.0311(8) Uani 1 1 d . . . . .
H1N1 H 0.591979 0.647630 0.863585 0.037 Uiso 1 1 calc R U . . .
C1 C 0.8434(7) 0.6998(2) 0.8264(3) 0.0269(8) Uani 1 1 d . . . . .
C2 C 0.7855(8) 0.7573(2) 0.8441(3) 0.0297(8) Uani 1 1 d . . . . .
H2 H 0.649380 0.766400 0.870640 0.036 Uiso 1 1 calc R U . . .
C3 C 0.9328(8) 0.8002(2) 0.8215(3) 0.0285(8) Uani 1 1 d . . . . .
H3 H 0.898393 0.839161 0.832876 0.034 Uiso 1 1 calc R U . . .
C4 C 1.1349(7) 0.78579(19) 0.7814(3) 0.0254(8) Uani 1 1 d . . . . .
C5 C 1.1959(7) 0.72900(18) 0.7622(3) 0.0236(7) Uani 1 1 d . . . . .
H5 H 1.331854 0.720504 0.735088 0.028 Uiso 1 1 calc R U . . .
C6 C 1.0466(7) 0.68507(18) 0.7850(3) 0.0232(7) Uani 1 1 d . . . . .
C7 C 1.0458(7) 0.62244(18) 0.7752(3) 0.0247(7) Uani 1 1 d . . . . .
C8 C 1.1966(7) 0.5839(2) 0.7382(3) 0.0269(8) Uani 1 1 d . . . . .
H8 H 1.331198 0.596564 0.713907 0.032 Uiso 1 1 calc R U . . .
C9 C 1.1371(8) 0.5254(2) 0.7392(3) 0.0311(9) Uani 1 1 d . . . . .
C10 C 0.9377(9) 0.5057(2) 0.7745(4) 0.0360(10) Uani 1 1 d . . . . .
H10 H 0.904721 0.465931 0.773502 0.043 Uiso 1 1 calc R U . . .
C11 C 0.7876(9) 0.5442(2) 0.8112(4) 0.0344(10) Uani 1 1 d . . . . .
H11 H 0.653222 0.531341 0.835429 0.041 Uiso 1 1 calc R U . . .
C12 C 0.8446(8) 0.6030(2) 0.8106(3) 0.0282(8) Uani 1 1 d . . . . .
Br3 Br 0.21240(9) 0.94254(2) 0.48614(3) 0.03493(15) Uani 1 1 d . . . . .
Br4 Br 0.16220(9) 0.56421(2) 0.46618(4) 0.03636(15) Uani 1 1 d . . . . .
N2 N 0.8022(7) 0.74502(18) 0.5981(3) 0.0315(8) Uani 1 1 d . . . . .
H2N2 H 0.934133 0.743215 0.622363 0.038 Uiso 1 1 calc R U . . .
C13 C 0.6894(7) 0.79560(19) 0.5770(3) 0.0255(8) Uani 1 1 d . . . . .
C14 C 0.7546(8) 0.8528(2) 0.5893(3) 0.0312(9) Uani 1 1 d . . . . .
H14 H 0.892748 0.861992 0.615601 0.037 Uiso 1 1 calc R U . . .
C15 C 0.6094(8) 0.8959(2) 0.5615(3) 0.0306(9) Uani 1 1 d . . . . .
H15 H 0.648033 0.935070 0.569395 0.037 Uiso 1 1 calc R U . . .
C16 C 0.4050(8) 0.88138(18) 0.5218(3) 0.0269(8) Uani 1 1 d . . . . .
C17 C 0.3354(7) 0.82472(18) 0.5093(3) 0.0247(7) Uani 1 1 d . . . . .
H17 H 0.196963 0.816047 0.482882 0.030 Uiso 1 1 calc R U . . .
C18 C 0.4812(7) 0.78085(18) 0.5380(3) 0.0233(7) Uani 1 1 d . . . . .
C19 C 0.4707(7) 0.71819(18) 0.5366(3) 0.0231(7) Uani 1 1 d . . . . .
C20 C 0.3141(7) 0.67809(18) 0.5048(3) 0.0243(7) Uani 1 1 d . . . . .
H20 H 0.177538 0.690344 0.480189 0.029 Uiso 1 1 calc R U . . .
C21 C 0.3665(8) 0.62009(19) 0.5108(3) 0.0276(8) Uani 1 1 d . . . . .
C22 C 0.5671(8) 0.60018(19) 0.5483(3) 0.0310(9) Uani 1 1 d . . . . .
H22 H 0.596345 0.560223 0.551168 0.037 Uiso 1 1 calc R U . . .
C23 C 0.7219(8) 0.6393(2) 0.5811(3) 0.0315(9) Uani 1 1 d . . . . .
H23 H 0.856131 0.626465 0.607107 0.038 Uiso 1 1 calc R U . . .
C24 C 0.6735(7) 0.69817(19) 0.5747(3) 0.0257(8) Uani 1 1 d . . . . .

loop_
_atom_site_aniso_label
_atom_site_aniso_U_11
_atom_site_aniso_U_22
_atom_site_aniso_U_33
_atom_site_aniso_U_23
_atom_site_aniso_U_13
_atom_site_aniso_U_12
Br1 0.0427(3) 0.0163(2) 0.0361(3) 0.00045(15) -0.00192(18) -0.00226(14)
Br2 0.0507(3) 0.0183(2) 0.0525(3) -0.00720(19) -0.0116(2) 0.00420(17)
N1 0.0346(19) 0.0253(19) 0.0333(19) 0.0039(15) 0.0022(15) -0.0014(14)
C1 0.032(2) 0.025(2) 0.0230(17) 0.0020(15) -0.0041(15) 0.0019(15)
C2 0.034(2) 0.029(2) 0.0262(19) 0.0005(16) -0.0010(16) 0.0037(16)
C3 0.039(2) 0.0185(18) 0.0280(19) -0.0011(15) -0.0053(16) 0.0023(15)
C4 0.035(2) 0.0176(18) 0.0234(17) 0.0030(14) -0.0064(15) -0.0012(14)
C5 0.0309(18) 0.0174(18) 0.0223(16) 0.0009(13) -0.0054(14) 0.0008(13)
C6 0.0305(18) 0.0181(18) 0.0208(16) 0.0014(13) -0.0056(14) 0.0006(14)
C7 0.0338(19) 0.0156(17) 0.0246(17) 0.0028(14) -0.0088(15) -0.0025(14)
C8 0.035(2) 0.0185(19) 0.0272(18) 0.0022(15) -0.0073(15) -0.0015(14)
C9 0.041(2) 0.020(2) 0.032(2) -0.0012(16) -0.0123(18) 0.0007(16)
C10 0.045(3) 0.018(2) 0.045(3) 0.0017(18) -0.012(2) -0.0065(17)
C11 0.038(2) 0.024(2) 0.041(2) 0.0055(19) -0.0073(19) -0.0072(17)
C12 0.035(2) 0.023(2) 0.0271(19) 0.0039(15) -0.0064(16) -0.0025(15)
Br3 0.0482(3) 0.0163(2) 0.0400(3) 0.00151(16) -0.0087(2) 0.00274(16)
Br4 0.0459(3) 0.0173(2) 0.0456(3) -0.00400(17) -0.0057(2) -0.00374(16)
N2 0.0329(18) 0.028(2) 0.0326(19) 0.0017(15) -0.0133(15) 0.0002(14)
C13 0.032(2) 0.0204(19) 0.0237(17) 0.0009(14) -0.0071(15) -0.0019(14)
C14 0.035(2) 0.028(2) 0.031(2) -0.0016(16) -0.0093(17) -0.0064(16)
C15 0.044(2) 0.0189(19) 0.0292(19) -0.0014(15) -0.0053(17) -0.0053(16)
C16 0.041(2) 0.0142(17) 0.0258(18) 0.0018(14) -0.0054(16) 0.0001(15)
C17 0.0320(19) 0.0178(18) 0.0242(17) -0.0012(14) -0.0072(15) -0.0003(14)
C18 0.0327(19) 0.0165(17) 0.0206(16) -0.0005(13) -0.0053(14) -0.0005(14)
C19 0.0322(19) 0.0164(17) 0.0206(16) -0.0011(13) -0.0056(14) 0.0016(14)
C20 0.0310(18) 0.0187(18) 0.0231(17) -0.0017(14) -0.0067(14) -0.0009(14)
C21 0.037(2) 0.021(2) 0.0252(18) 0.0009(15) -0.0033(16) 0.0004(15)
C22 0.045(2) 0.0155(18) 0.032(2) 0.0031(15) -0.0056(18) 0.0073(16)
C23 0.040(2) 0.023(2) 0.031(2) 0.0012(16) -0.0092(17) 0.0087(17)
C24 0.034(2) 0.0202(19) 0.0224(17) 0.0013(14) -0.0072(15) 0.0012(14)

loop_
_atom_type_symbol
_atom_type_description
_atom_type_scat_dispersion_real
_atom_type_scat_dispersion_imag
_atom_type_scat_source
C C 0.0019 0.0011 'International Tables Vol C Tables 4.2.6.8 and 6.1.1.4'
H H 0.0000 0.0000 'International Tables Vol C Tables 4.2.6.8 and 6.1.1.4'
N N 0.0040 0.0024 'International Tables Vol C Tables 4.2.6.8 and 6.1.1.4'
Br Br 0.0842 1.9122 'International Tables Vol C Tables 4.2.6.8 and 6.1.1.4'

loop_
_geom_angle_atom_site_label_1
_geom_angle_atom_site_label_2
_geom_angle_atom_site_label_3
_geom_angle
_geom_angle_site_symmetry_1
_geom_angle_site_symmetry_3
_geom_angle_publ_flag
C12 N1 C1 108.9(4) . . ?
C12 N1 H1N1 125.5 . . ?
C1 N1 H1N1 125.5 . . ?
N1 C1 C2 129.4(4) . . ?
N1 C1 C6 108.6(4) . . ?
C2 C1 C6 121.9(4) . . ?
C3 C2 C1 118.2(4) . . ?
C3 C2 H2 120.9 . . ?
C1 C2 H2 120.9 . . ?
C2 C3 C4 120.1(4) . . ?
C2 C3 H3 120.0 . . ?
C4 C3 H3 120.0 . . ?
C5 C4 C3 123.0(4) . . ?
C5 C4 Br1 119.3(3) . . ?
C3 C4 Br1 117.8(3) . . ?
C4 C5 C6 117.3(4) . . ?
C4 C5 H5 121.4 . . ?
C6 C5 H5 121.4 . . ?
C5 C6 C1 119.5(4) . . ?
C5 C6 C7 134.1(4) . . ?
C1 C6 C7 106.4(4) . . ?
C8 C7 C12 121.2(4) . . ?
C8 C7 C6 132.5(4) . . ?
C12 C7 C6 106.3(4) . . ?
C7 C8 C9 116.5(4) . . ?
C7 C8 H8 121.8 . . ?
C9 C8 H8 121.8 . . ?
C10 C9 C8 122.7(5) . . ?
C10 C9 Br2 118.2(4) . . ?
C8 C9 Br2 119.1(4) . . ?
C11 C10 C9 120.8(4) . . ?
C11 C10 H10 119.6 . . ?
C9 C10 H10 119.6 . . ?
C10 C11 C12 117.3(5) . . ?
C10 C11 H11 121.4 . . ?
C12 C11 H11 121.4 . . ?
N1 C12 C11 128.6(5) . . ?
N1 C12 C7 109.8(4) . . ?
C11 C12 C7 121.6(5) . . ?
C24 N2 C13 109.4(4) . . ?
C24 N2 H2N2 125.3 . . ?
C13 N2 H2N2 125.3 . . ?
N2 C13 C14 129.4(4) . . ?
N2 C13 C18 108.7(4) . . ?
C14 C13 C18 122.0(4) . . ?
C15 C14 C13 117.9(4) . . ?
C15 C14 H14 121.1 . . ?
C13 C14 H14 121.1 . . ?
C14 C15 C16 120.2(4) . . ?
C14 C15 H15 119.9 . . ?
C16 C15 H15 119.9 . . ?
C17 C16 C15 123.1(4) . . ?
C17 C16 Br3 118.8(3) . . ?
C15 C16 Br3 118.1(3) . . ?
C16 C17 C18 116.9(4) . . ?
C16 C17 H17 121.5 . . ?
C18 C17 H17 121.5 . . ?
C17 C18 C13 119.9(4) . . ?
C17 C18 C19 133.6(4) . . ?
C13 C18 C19 106.5(4) . . ?
C20 C19 C24 119.6(4) . . ?
C20 C19 C18 134.0(4) . . ?
C24 C19 C18 106.4(4) . . ?
C21 C20 C19 117.9(4) . . ?
C21 C20 H20 121.1 . . ?
C19 C20 H20 121.1 . . ?
C20 C21 C22 122.6(4) . . ?
C20 C21 Br4 119.4(3) . . ?
C22 C21 Br4 118.0(3) . . ?
C23 C22 C21 120.1(4) . . ?
C23 C22 H22 120.0 . . ?
C21 C22 H22 120.0 . . ?
C22 C23 C24 118.2(4) . . ?
C22 C23 H23 120.9 . . ?
C24 C23 H23 120.9 . . ?
N2 C24 C23 129.3(4) . . ?
N2 C24 C19 109.0(4) . . ?
C23 C24 C19 121.6(4) . . ?

loop_
_geom_bond_atom_site_label_1
_geom_bond_atom_site_label_2
_geom_bond_distance
_geom_bond_site_symmetry_2
_geom_bond_publ_flag
Br1 C4 1.892(4) . ?
Br2 C9 1.899(5) . ?
N1 C12 1.376(6) . ?
N1 C1 1.385(6) . ?
N1 H1N1 0.8700 . ?
C1 C2 1.400(6) . ?
C1 C6 1.421(6) . ?
C2 C3 1.374(7) . ?
C2 H2 0.9400 . ?
C3 C4 1.405(7) . ?
C3 H3 0.9400 . ?
C4 C5 1.393(6) . ?
C5 C6 1.401(6) . ?
C5 H5 0.9400 . ?
C6 C7 1.454(6) . ?
C7 C8 1.393(6) . ?
C7 C12 1.403(6) . ?
C8 C9 1.397(6) . ?
C8 H8 0.9400 . ?
C9 C10 1.395(8) . ?
C10 C11 1.387(8) . ?
C10 H10 0.9400 . ?
C11 C12 1.400(6) . ?
C11 H11 0.9400 . ?
Br3 C16 1.899(4) . ?
Br4 C21 1.899(5) . ?
N2 C24 1.373(6) . ?
N2 C13 1.385(6) . ?
N2 H2N2 0.8700 . ?
C13 C14 1.390(6) . ?
C13 C18 1.417(6) . ?
C14 C15 1.385(7) . ?
C14 H14 0.9400 . ?
C15 C16 1.401(6) . ?
C15 H15 0.9400 . ?
C16 C17 1.385(6) . ?
C17 C18 1.404(6) . ?
C17 H17 0.9400 . ?
C18 C19 1.448(6) . ?
C19 C20 1.401(6) . ?
C19 C24 1.418(6) . ?
C20 C21 1.378(6) . ?
C20 H20 0.9400 . ?
C21 C22 1.403(6) . ?
C22 C23 1.384(7) . ?
C22 H22 0.9400 . ?
C23 C24 1.393(6) . ?
C23 H23 0.9400 . ?

loop_
_geom_torsion_atom_site_label_1
_geom_torsion_atom_site_label_2
_geom_torsion_atom_site_label_3
_geom_torsion_atom_site_label_4
_geom_torsion
_geom_torsion_site_symmetry_1
_geom_torsion_site_symmetry_2
_geom_torsion_site_symmetry_3
_geom_torsion_site_symmetry_4
_geom_torsion_publ_flag
C12 N1 C1 C2 178.5(4) . . . . ?
C12 N1 C1 C6 1.3(5) . . . . ?
N1 C1 C2 C3 -177.9(4) . . . . ?
C6 C1 C2 C3 -1.0(6) . . . . ?
C1 C2 C3 C4 0.3(6) . . . . ?
C2 C3 C4 C5 0.3(6) . . . . ?
C2 C3 C4 Br1 -179.9(3) . . . . ?
C3 C4 C5 C6 -0.3(6) . . . . ?
Br1 C4 C5 C6 180.0(3) . . . . ?
C4 C5 C6 C1 -0.4(6) . . . . ?
C4 C5 C6 C7 178.7(4) . . . . ?
N1 C1 C6 C5 178.5(4) . . . . ?
C2 C1 C6 C5 1.0(6) . . . . ?
N1 C1 C6 C7 -0.8(5) . . . . ?
C2 C1 C6 C7 -178.2(4) . . . . ?
C5 C6 C7 C8 -0.5(8) . . . . ?
C1 C6 C7 C8 178.6(4) . . . . ?
C5 C6 C7 C12 -179.1(4) . . . . ?
C1 C6 C7 C12 0.0(4) . . . . ?
C12 C7 C8 C9 -0.5(6) . . . . ?
C6 C7 C8 C9 -178.9(4) . . . . ?
C7 C8 C9 C10 0.3(7) . . . . ?
C7 C8 C9 Br2 179.5(3) . . . . ?
C8 C9 C10 C11 -0.2(8) . . . . ?
Br2 C9 C10 C11 -179.4(4) . . . . ?
C9 C10 C11 C12 0.3(8) . . . . ?
C1 N1 C12 C11 -179.8(5) . . . . ?
C1 N1 C12 C7 -1.3(5) . . . . ?
C10 C11 C12 N1 177.9(5) . . . . ?
C10 C11 C12 C7 -0.5(7) . . . . ?
C8 C7 C12 N1 -178.0(4) . . . . ?
C6 C7 C12 N1 0.7(5) . . . . ?
C8 C7 C12 C11 0.6(7) . . . . ?
C6 C7 C12 C11 179.4(4) . . . . ?
C24 N2 C13 C14 179.5(5) . . . . ?
C24 N2 C13 C18 -0.5(6) . . . . ?
N2 C13 C14 C15 179.6(5) . . . . ?
C18 C13 C14 C15 -0.4(7) . . . . ?
C13 C14 C15 C16 -0.6(7) . . . . ?
C14 C15 C16 C17 1.1(8) . . . . ?
C14 C15 C16 Br3 179.5(4) . . . . ?
C15 C16 C17 C18 -0.5(7) . . . . ?
Br3 C16 C17 C18 -178.9(3) . . . . ?
C16 C17 C18 C13 -0.5(6) . . . . ?
C16 C17 C18 C19 -179.7(4) . . . . ?
N2 C13 C18 C17 -179.1(4) . . . . ?
C14 C13 C18 C17 0.9(7) . . . . ?
N2 C13 C18 C19 0.3(5) . . . . ?
C14 C13 C18 C19 -179.7(4) . . . . ?
C17 C18 C19 C20 1.4(8) . . . . ?
C13 C18 C19 C20 -177.9(5) . . . . ?
C17 C18 C19 C24 179.2(5) . . . . ?
C13 C18 C19 C24 -0.1(5) . . . . ?
C24 C19 C20 C21 -1.1(6) . . . . ?
C18 C19 C20 C21 176.5(4) . . . . ?
C19 C20 C21 C22 1.0(7) . . . . ?
C19 C20 C21 Br4 -178.6(3) . . . . ?
C20 C21 C22 C23 -0.1(8) . . . . ?
Br4 C21 C22 C23 179.5(4) . . . . ?
C21 C22 C23 C24 -0.8(8) . . . . ?
C13 N2 C24 C23 178.0(5) . . . . ?
C13 N2 C24 C19 0.4(6) . . . . ?
C22 C23 C24 N2 -176.6(5) . . . . ?
C22 C23 C24 C19 0.7(7) . . . . ?
C20 C19 C24 N2 178.0(4) . . . . ?
C18 C19 C24 N2 -0.2(5) . . . . ?
C20 C19 C24 C23 0.2(7) . . . . ?
C18 C19 C24 C23 -178.0(4) . . . . ?
